data_4332631
loop_
_publ_author_name
'Green, Andrew E. C.'
'Causey, Patrick W.'
'Louie, Anika S.'
'Armstrong, Andrea F.'
'Harrington, Laura E.'
'Valliant, John F.'

_publ_section_title
;
 Microwave-Assisted Synthesis of 3,1,2- and 2,1,8-Re(I)
 and99mTc(I)&#x2212;Metallocarborane Complexes
;
_journal_issue 15
_journal_name_full 'Inorganic Chemistry'
_journal_page_first 5727
_journal_page_last 5729
_journal_paper_doi 10.1021/ic0605928
_journal_volume 45
_journal_year 2006
_chemical_formula_sum 'C12 H17 B9 Na O8 Re'
_chemical_formula_weight 595.74
_space_group_IT_number 14
_symmetry_cell_setting monoclinic
_symmetry_space_group_name_Hall '-P 2ybc'
_symmetry_space_group_name_H-M 'P 1 21/c 1'
_atom_sites_solution_hydrogens geom
_atom_sites_solution_primary direct
_atom_sites_solution_secondary difmap
_audit_creation_method SHELXL-97
_cell_angle_alpha 90.00
_cell_angle_beta 94.935(2)
_cell_angle_gamma 90.00
_cell_formula_units_Z 4
_cell_length_a 11.7890(5)
_cell_length_b 24.5236(9)
_cell_length_c 7.1903(3)
_cell_measurement_reflns_used 9434
_cell_measurement_temperature 173(2)
_cell_measurement_theta_max 35.82
_cell_measurement_theta_min 2.40
_cell_volume 2071.07(14)
_computing_cell_refinement 'Bruker SMART'
_computing_data_collection 'Bruker SMART'
_computing_data_reduction 'Bruker SAINT'
_computing_molecular_graphics 'Bruker SHELXTL'
_computing_publication_material 'Bruker SHELXTL'
_computing_structure_refinement 'SHELXL-97 (Sheldrick, 1997)'
_computing_structure_solution 'SHELXS-97 (Sheldrick, 1990)'
_diffrn_ambient_temperature 173(2)
_diffrn_measured_fraction_theta_full 0.943
_diffrn_measured_fraction_theta_max 0.943
_diffrn_measurement_device_type 'CCD area detector'
_diffrn_measurement_method 'phi and omega scans'
_diffrn_radiation_monochromator graphite
_diffrn_radiation_source 'rotating anode'
_diffrn_radiation_type MoK\a
_diffrn_radiation_wavelength 0.71073
_diffrn_reflns_av_R_equivalents 0.0422
_diffrn_reflns_av_sigmaI/netI 0.0531
_diffrn_reflns_limit_h_max 17
_diffrn_reflns_limit_h_min -19
_diffrn_reflns_limit_k_max 40
_diffrn_reflns_limit_k_min -34
_diffrn_reflns_limit_l_max 11
_diffrn_reflns_limit_l_min -9
_diffrn_reflns_number 38746
_diffrn_reflns_theta_full 36.55
_diffrn_reflns_theta_max 36.55
_diffrn_reflns_theta_min 1.66
_exptl_absorpt_coefficient_mu 5.926
_exptl_absorpt_correction_T_max 0.744
_exptl_absorpt_correction_T_min 0.436
_exptl_absorpt_correction_type multi-scan
_exptl_absorpt_process_details Sadabs
_exptl_crystal_colour colourless
_exptl_crystal_density_diffrn 1.911
_exptl_crystal_density_method 'not measured'
_exptl_crystal_description rod
_exptl_crystal_F_000 1136
_exptl_crystal_size_max 0.40
_exptl_crystal_size_mid 0.12
_exptl_crystal_size_min 0.05
_refine_diff_density_max 2.591
_refine_diff_density_min -3.343
_refine_diff_density_rms 0.211
_refine_ls_extinction_coef 0.00169(18)
_refine_ls_extinction_expression Fc^*^=kFc[1+0.001xFc^2^\l^3^/sin(2\q)]^-1/4^
_refine_ls_extinction_method SHELXL
_refine_ls_goodness_of_fit_ref 1.551
_refine_ls_hydrogen_treatment constr
_refine_ls_matrix_type full
_refine_ls_number_parameters 281
_refine_ls_number_reflns 9618
_refine_ls_number_restraints 24
_refine_ls_restrained_S_all 1.566
_refine_ls_R_factor_all 0.0814
_refine_ls_R_factor_gt 0.0539
_refine_ls_shift/su_max 0.001
_refine_ls_shift/su_mean 0.000
_refine_ls_structure_factor_coef Fsqd
_refine_ls_weighting_details 'calc w=1/[\s^2^(Fo^2^)+(0.0307P)^2^+0.0000P] where P=(Fo^2^+2Fc^2^)/3'
_refine_ls_weighting_scheme calc
_refine_ls_wR_factor_gt 0.0984
_refine_ls_wR_factor_ref 0.1024
_reflns_number_gt 7364
_reflns_number_total 9618
_reflns_threshold_expression >2sigma(I)
_cod_data_source_file ic0605928sup1.cif
_cod_data_source_block Compound5
_cod_depositor_comments
;
The following automatic conversions were performed:

'_symmetry_cell_setting' value 'Monoclinic' changed to 'monoclinic'
according to /home/saulius/struct/CIF-dictionaries/cif_core.dic
dictionary named 'cif_core.dic' version 2.4.2 from 2011-04-26.

Automatic conversion script
Id: cif_fix_values 1891 2012-01-12 08:04:46Z andrius 
;
_cod_original_sg_symbol_H-M P2(1)/c
_cod_database_code 4332631

loop_
_symmetry_equiv_pos_as_xyz
'x, y, z'
'-x, y+1/2, -z+1/2'
'-x, -y, -z'
'x, -y-1/2, z-1/2'

loop_
_atom_site_label
_atom_site_type_symbol
_atom_site_fract_x
_atom_site_fract_y
_atom_site_fract_z
_atom_site_U_iso_or_equiv
_atom_site_adp_type
_atom_site_occupancy
_atom_site_symmetry_multiplicity
_atom_site_calc_flag
_atom_site_refinement_flags
O1' O 0.7730(3) 0.18752(13) 0.1471(4) 0.0337(8) Uani 1 1 d .
H1'A H 0.7814 0.1626 0.0691 0.051 Uiso 1 1 calc R
C1 C 0.3609(4) 0.04131(16) 0.8228(6) 0.0220(8) Uani 1 1 d .
H1 H 0.3606 0.0078 0.8523 0.026 Uiso 1 1 d R
Na1' Na -0.0335(3) 0.19882(14) 0.3216(6) 0.1009(12) Uani 1 1 d U
O2' O 0.0612(3) -0.03124(15) 0.8651(5) 0.0392(8) Uani 1 1 d .
C2' C 0.5336(3) 0.14042(15) 0.5094(5) 0.0177(7) Uani 1 1 d .
Re2 Re 0.190985(13) 0.051882(6) 0.64335(2) 0.01789(6) Uani 1 1 d .
B3 B 0.3792(4) 0.06162(16) 0.6015(6) 0.0170(8) Uani 1 1 d .
H3B H 0.3957 0.0337 0.4834 0.020 Uiso 1 1 calc R
O3' O 0.1888(3) -0.02556(13) 0.3073(4) 0.0324(7) Uani 1 1 d .
C3' C 0.6081(4) 0.10254(17) 0.4411(6) 0.0240(8) Uani 1 1 d .
H3' H 0.6038 0.0655 0.4780 0.029 Uiso 1 1 calc R
O4' O -0.0237(3) 0.10889(13) 0.4774(5) 0.0322(7) Uani 1 1 d .
C4' C 0.6876(4) 0.11773(17) 0.3212(6) 0.0242(8) Uani 1 1 d .
H4' H 0.7375 0.0913 0.2764 0.029 Uiso 1 1 calc R
B4 B 0.4860(4) 0.07180(19) 0.7929(6) 0.0210(9) Uani 1 1 d .
H4B H 0.5701 0.0503 0.7991 0.025 Uiso 1 1 calc R
B5 B 0.4166(4) 0.0839(2) 0.9971(7) 0.0268(10) Uani 1 1 d .
H5B H 0.4523 0.0702 1.1387 0.032 Uiso 1 1 calc R
O5' O 0.0488(6) 0.1486(2) 0.0993(8) 0.105(2) Uani 1 1 d U
H5' H -0.0022 0.1332 0.0294 0.126 Uiso 1 1 calc R
C5' C 0.6942(4) 0.17147(17) 0.2666(5) 0.0235(8) Uani 1 1 d .
B6 B 0.2681(4) 0.0821(2) 0.9332(6) 0.0240(9) Uani 1 1 d .
H6B H 0.2099 0.0679 1.0384 0.029 Uiso 1 1 calc R
O6' O -0.0958(4) 0.27914(16) 0.1302(6) 0.0609(12) Uani 1 1 d .
C6' C 0.6236(4) 0.20977(17) 0.3333(5) 0.0241(8) Uani 1 1 d .
H6' H 0.6293 0.2468 0.2970 0.029 Uiso 1 1 calc R
O7' O 0.1406(5) 0.2334(2) 0.4369(10) 0.105(2) Uani 1 1 d U
B7 B 0.3053(4) 0.12460(17) 0.5626(6) 0.0182(8) Uani 1 1 d .
H7B H 0.2748 0.1401 0.4206 0.022 Uiso 1 1 calc R
C7' C 0.5436(4) 0.19430(16) 0.4542(5) 0.0217(8) Uani 1 1 d .
H7' H 0.4949 0.2211 0.5000 0.026 Uiso 1 1 calc R
C8 C 0.4478(3) 0.12314(15) 0.6405(5) 0.0176(7) Uani 1 1 d .
O8' O -0.1417(7) 0.1337(2) -0.1467(7) 0.108(2) Uani 1 1 d U
H8' H -0.2310 0.1367 -0.1991 0.130 Uiso 1 1 d R
B9 B 0.4757(4) 0.1387(2) 0.8760(6) 0.0233(9) Uani 1 1 d .
H9B H 0.5521 0.1618 0.9363 0.028 Uiso 1 1 calc R
C9' C 0.1063(4) -0.00011(17) 0.7787(5) 0.0246(8) Uani 1 1 d .
B10 B 0.3411(5) 0.1462(2) 0.9605(6) 0.0269(10) Uani 1 1 d .
H10B H 0.3279 0.1746 1.0787 0.032 Uiso 1 1 calc R
C10' C 0.1880(4) 0.00315(16) 0.4345(5) 0.0222(8) Uani 1 1 d .
B11 B 0.2331(4) 0.13734(18) 0.7705(6) 0.0215(9) Uani 1 1 d .
H11B H 0.1516 0.1609 0.7674 0.026 Uiso 1 1 calc R
C11' C 0.0546(4) 0.08488(16) 0.5372(6) 0.0233(8) Uani 1 1 d .
B12 B 0.3632(4) 0.17057(18) 0.7373(6) 0.0215(9) Uani 1 1 d .
H12B H 0.3657 0.2153 0.7072 0.026 Uiso 1 1 calc R
C12' C 0.1098(7) 0.2650(3) 0.6400(9) 0.0595(17) Uani 1 1 d .

loop_
_atom_site_aniso_label
_atom_site_aniso_U_11
_atom_site_aniso_U_22
_atom_site_aniso_U_33
_atom_site_aniso_U_23
_atom_site_aniso_U_13
_atom_site_aniso_U_12
O1' 0.0365(19) 0.0295(17) 0.0378(17) -0.0084(13) 0.0191(15) -0.0081(15)
C1 0.024(2) 0.0171(18) 0.0248(18) 0.0036(13) -0.0003(16) -0.0007(15)
Na1' 0.079(2) 0.066(2) 0.166(3) 0.027(2) 0.057(2) 0.0157(18)
O2' 0.045(2) 0.0350(19) 0.0394(18) 0.0038(15) 0.0156(17) -0.0120(17)
C2' 0.0176(18) 0.0157(16) 0.0198(16) -0.0012(13) 0.0013(14) -0.0001(14)
Re2 0.01662(8) 0.01445(7) 0.02242(8) -0.00032(6) 0.00070(5) -0.00030(6)
B3 0.018(2) 0.0100(18) 0.0230(19) 0.0019(13) 0.0001(16) -0.0014(14)
O3' 0.0370(19) 0.0307(17) 0.0290(15) -0.0089(13) 0.0002(14) -0.0017(15)
C3' 0.024(2) 0.0179(18) 0.030(2) -0.0003(15) 0.0040(17) 0.0006(16)
O4' 0.0241(17) 0.0245(16) 0.0471(19) -0.0003(13) -0.0028(14) 0.0030(13)
C4' 0.022(2) 0.0215(19) 0.030(2) -0.0032(15) 0.0068(17) 0.0007(16)
B4 0.017(2) 0.021(2) 0.024(2) 0.0054(16) -0.0050(17) -0.0001(17)
B5 0.026(3) 0.034(3) 0.021(2) 0.0001(18) 0.0020(18) -0.004(2)
O5' 0.117(5) 0.120(4) 0.089(3) 0.028(3) 0.073(3) 0.050(4)
C5' 0.025(2) 0.023(2) 0.0233(18) -0.0003(14) 0.0074(16) -0.0031(16)
B6 0.026(2) 0.028(2) 0.0183(19) -0.0025(16) 0.0021(18) -0.004(2)
O6' 0.058(3) 0.033(2) 0.088(3) 0.010(2) -0.015(2) -0.016(2)
C6' 0.030(2) 0.0179(18) 0.0251(18) 0.0025(14) 0.0058(17) -0.0012(16)
O7' 0.091(4) 0.044(3) 0.175(6) 0.056(3) -0.010(4) -0.002(3)
B7 0.018(2) 0.0150(18) 0.0218(19) -0.0023(14) 0.0010(16) -0.0006(16)
C7' 0.024(2) 0.0161(17) 0.0254(18) 0.0003(14) 0.0060(16) 0.0025(15)
C8 0.0191(19) 0.0149(16) 0.0185(16) -0.0007(12) -0.0002(14) -0.0005(14)
O8' 0.182(6) 0.067(3) 0.083(4) -0.025(3) 0.052(4) 0.009(4)
B9 0.024(2) 0.028(2) 0.0169(18) -0.0015(16) -0.0017(17) -0.0032(19)
C9' 0.026(2) 0.024(2) 0.0237(19) -0.0032(15) 0.0017(16) -0.0026(17)
B10 0.028(3) 0.029(3) 0.024(2) -0.0068(18) 0.0053(19) -0.004(2)
C10' 0.022(2) 0.0189(18) 0.0255(18) 0.0021(14) -0.0002(16) -0.0018(15)
B11 0.019(2) 0.0168(19) 0.029(2) -0.0056(16) 0.0049(18) -0.0018(17)
C11' 0.021(2) 0.0181(18) 0.031(2) -0.0021(15) 0.0006(16) -0.0038(16)
B12 0.023(2) 0.0139(19) 0.027(2) -0.0035(15) 0.0021(18) -0.0013(16)
C12' 0.076(5) 0.043(3) 0.060(4) -0.011(3) 0.008(3) -0.005(3)

loop_
_atom_type_symbol
_atom_type_description
_atom_type_scat_dispersion_real
_atom_type_scat_dispersion_imag
_atom_type_scat_source
C C 0.0033 0.0016 'International Tables Vol C Tables 4.2.6.8 and 6.1.1.4'
H H 0.0000 0.0000 'International Tables Vol C Tables 4.2.6.8 and 6.1.1.4'
B B 0.0013 0.0007 'International Tables Vol C Tables 4.2.6.8 and 6.1.1.4'
O O 0.0106 0.0060 'International Tables Vol C Tables 4.2.6.8 and 6.1.1.4'
Na Na 0.0362 0.0249 'International Tables Vol C Tables 4.2.6.8 and 6.1.1.4'
Re Re -1.0185 7.2310 'International Tables Vol C Tables 4.2.6.8 and 6.1.1.4'

loop_
_geom_angle_atom_site_label_1
_geom_angle_atom_site_label_2
_geom_angle_atom_site_label_3
_geom_angle
_geom_angle_site_symmetry_1
_geom_angle_site_symmetry_3
C5' O1' Na1' 110.6(3) . 1_655
C5' O1' H1'A 109.5 . .
Na1' O1' H1'A 105.0 1_655 .
B4 C1 B3 64.3(3) . .
B4 C1 B5 62.5(3) . .
B3 C1 B5 115.7(3) . .
B4 C1 B6 113.5(3) . .
B3 C1 B6 113.4(3) . .
B5 C1 B6 62.0(3) . .
B4 C1 Re2 127.4(3) . .
B3 C1 Re2 67.5(2) . .
B5 C1 Re2 126.9(3) . .
B6 C1 Re2 68.7(2) . .
B4 C1 H1 118.9 . .
B3 C1 H1 121.4 . .
B5 C1 H1 114.6 . .
B6 C1 H1 115.5 . .
Re2 C1 H1 103.2 . .
O5' Na1' O7' 91.8(3) . .
O5' Na1' C12' 57.3(2) . 4_565
O7' Na1' C12' 54.0(2) . 4_565
O5' Na1' O6' 157.4(2) . 4_566
O7' Na1' O6' 85.4(3) . 4_566
C12' Na1' O6' 133.7(3) 4_565 4_566
O5' Na1' O4' 80.24(18) . .
O7' Na1' O4' 99.2(2) . .
C12' Na1' O4' 124.8(2) 4_565 .
O6' Na1' O4' 78.05(16) 4_566 .
O5' Na1' O6' 99.4(2) . .
O7' Na1' O6' 96.84(19) . .
C12' Na1' O6' 65.9(2) 4_565 .
O6' Na1' O6' 103.26(16) 4_566 .
O4' Na1' O6' 164.0(2) . .
O5' Na1' O1' 90.8(3) . 1_455
O7' Na1' O1' 163.2(2) . 1_455
C12' Na1' O1' 114.8(2) 4_565 1_455
O6' Na1' O1' 98.38(17) 4_566 1_455
O4' Na1' O1' 97.61(17) . 1_455
O6' Na1' O1' 66.35(16) . 1_455
C7' C2' C3' 117.5(4) . .
C7' C2' C8 121.8(3) . .
C3' C2' C8 120.7(3) . .
C11' Re2 C10' 89.61(17) . .
C11' Re2 C9' 91.56(18) . .
C10' Re2 C9' 90.45(17) . .
C11' Re2 B3 134.64(16) . .
C10' Re2 B3 85.07(16) . .
C9' Re2 B3 133.39(17) . .
C11' Re2 C1 159.78(16) . .
C10' Re2 C1 108.98(16) . .
C9' Re2 C1 96.05(16) . .
B3 Re2 C1 43.57(15) . .
C11' Re2 B6 118.50(18) . .
C10' Re2 B6 151.77(18) . .
C9' Re2 B6 86.43(17) . .
B3 Re2 B6 76.97(16) . .
C1 Re2 B6 43.79(16) . .
C11' Re2 B11 85.34(17) . .
C10' Re2 B11 149.27(16) . .
C9' Re2 B11 119.93(16) . .
B3 Re2 B11 77.28(16) . .
C1 Re2 B11 74.62(16) . .
B6 Re2 B11 45.98(17) . .
C11' Re2 B7 93.53(16) . .
C10' Re2 B7 104.66(16) . .
C9' Re2 B7 164.07(16) . .
B3 Re2 B7 45.43(15) . .
C1 Re2 B7 74.50(15) . .
B6 Re2 B7 77.88(16) . .
B11 Re2 B7 45.70(15) . .
C1 B3 C8 101.5(3) . .
C1 B3 B7 107.5(3) . .
C8 B3 B7 58.9(2) . .
C1 B3 B4 57.4(2) . .
C8 B3 B4 57.8(2) . .
B7 B3 B4 107.4(3) . .
C1 B3 Re2 69.0(2) . .
C8 B3 Re2 121.3(3) . .
B7 B3 Re2 69.1(2) . .
B4 B3 Re2 122.6(3) . .
C1 B3 H3B 125.1 . .
C8 B3 H3B 123.3 . .
B7 B3 H3B 121.6 . .
B4 B3 H3B 120.5 . .
Re2 B3 H3B 105.7 . .
C4' C3' C2' 121.5(4) . .
C4' C3' H3' 119.3 . .
C2' C3' H3' 119.3 . .
C11' O4' Na1' 129.3(3) . .
C3' C4' C5' 119.6(4) . .
C3' C4' H4' 120.2 . .
C5' C4' H4' 120.2 . .
C1 B4 C8 103.0(3) . .
C1 B4 B9 106.5(3) . .
C8 B4 B9 60.4(2) . .
C1 B4 B5 59.7(3) . .
C8 B4 B5 107.1(3) . .
B9 B4 B5 60.5(3) . .
C1 B4 B3 58.3(2) . .
C8 B4 B3 58.8(2) . .
B9 B4 B3 109.0(3) . .
B5 B4 B3 108.4(3) . .
C1 B4 H4B 124.6 . .
C8 B4 H4B 123.9 . .
B9 B4 H4B 120.9 . .
B5 B4 H4B 121.2 . .
B3 B4 H4B 121.6 . .
C1 B5 B4 57.8(3) . .
C1 B5 B6 59.2(3) . .
B4 B5 B6 107.3(3) . .
C1 B5 B9 104.1(3) . .
B4 B5 B9 59.4(3) . .
B6 B5 B9 108.2(4) . .
C1 B5 B10 105.1(3) . .
B4 B5 B10 106.5(3) . .
B6 B5 B10 60.8(3) . .
B9 B5 B10 59.3(3) . .
C1 B5 H5B 124.8 . .
B4 B5 H5B 122.7 . .
B6 B5 H5B 120.9 . .
B9 B5 H5B 122.7 . .
B10 B5 H5B 122.5 . .
Na1' O5' H5' 109.5 . .
C6' C5' O1' 119.1(4) . .
C6' C5' C4' 120.3(4) . .
O1' C5' C4' 120.6(4) . .
C1 B6 B5 58.9(3) . .
C1 B6 B10 104.0(3) . .
B5 B6 B10 59.7(3) . .
C1 B6 B11 104.8(3) . .
B5 B6 B11 108.2(3) . .
B10 B6 B11 59.8(3) . .
C1 B6 Re2 67.49(19) . .
B5 B6 Re2 122.9(3) . .
B10 B6 Re2 121.6(3) . .
B11 B6 Re2 67.0(2) . .
C1 B6 H6B 125.5 . .
B5 B6 H6B 118.8 . .
B10 B6 H6B 120.9 . .
B11 B6 H6B 123.3 . .
Re2 B6 H6B 107.0 . .
Na1' O6' Na1' 125.4(2) 4_565 .
C5' C6' C7' 119.9(4) . .
C5' C6' H6' 120.1 . .
C7' C6' H6' 120.1 . .
C12' O7' Na1' 103.0(4) . .
C8 B7 B12 58.7(2) . .
C8 B7 B3 58.8(2) . .
B12 B7 B3 106.6(3) . .
C8 B7 B11 104.4(3) . .
B12 B7 B11 59.1(2) . .
B3 B7 B11 106.2(3) . .
C8 B7 Re2 118.0(2) . .
B12 B7 Re2 120.1(3) . .
B3 B7 Re2 65.5(2) . .
B11 B7 Re2 66.7(2) . .
C8 B7 H7B 122.1 . .
B12 B7 H7B 120.1 . .
B3 B7 H7B 123.5 . .
B11 B7 H7B 123.8 . .
Re2 B7 H7B 109.8 . .
C2' C7' C6' 121.2(4) . .
C2' C7' H7' 119.4 . .
C6' C7' H7' 119.4 . .
C2' C8 B4 117.2(3) . .
C2' C8 B12 120.6(3) . .
B4 C8 B12 111.7(3) . .
C2' C8 B3 118.5(3) . .
B4 C8 B3 63.4(2) . .
B12 C8 B3 112.2(3) . .
C2' C8 B7 118.7(3) . .
B4 C8 B7 114.9(3) . .
B12 C8 B7 62.3(2) . .
B3 C8 B7 62.3(2) . .
C2' C8 B9 117.9(3) . .
B4 C8 B9 61.2(3) . .
B12 C8 B9 61.7(3) . .
B3 C8 B9 113.4(3) . .
B7 C8 B9 114.2(3) . .
C8 B9 B4 58.4(2) . .
C8 B9 B10 105.0(3) . .
B4 B9 B10 107.9(3) . .
C8 B9 B12 58.6(2) . .
B4 B9 B12 106.9(3) . .
B10 B9 B12 59.6(3) . .
C8 B9 B5 105.2(3) . .
B4 B9 B5 60.1(3) . .
B10 B9 B5 60.4(3) . .
B12 B9 B5 107.7(4) . .
C8 B9 H9B 124.5 . .
B4 B9 H9B 122.0 . .
B10 B9 H9B 122.2 . .
B12 B9 H9B 122.2 . .
B5 B9 H9B 122.0 . .
O2' C9' Re2 176.4(4) . .
B12 B10 B9 60.7(3) . .
B12 B10 B5 108.5(3) . .
B9 B10 B5 60.3(3) . .
B12 B10 B6 107.8(3) . .
B9 B10 B6 108.0(3) . .
B5 B10 B6 59.5(3) . .
B12 B10 B11 59.8(3) . .
B9 B10 B11 109.1(3) . .
B5 B10 B11 108.8(3) . .
B6 B10 B11 60.6(3) . .
B12 B10 H10B 121.7 . .
B9 B10 H10B 121.1 . .
B5 B10 H10B 121.5 . .
B6 B10 H10B 122.0 . .
B11 B10 H10B 121.0 . .
O3' C10' Re2 178.2(4) . .
B12 B11 B10 58.8(3) . .
B12 B11 B7 59.6(2) . .
B10 B11 B7 107.2(3) . .
B12 B11 B6 106.2(3) . .
B10 B11 B6 59.6(3) . .
B7 B11 B6 107.8(3) . .
B12 B11 Re2 121.3(3) . .
B10 B11 Re2 121.4(3) . .
B7 B11 Re2 67.61(19) . .
B6 B11 Re2 67.0(2) . .
B12 B11 H11B 120.7 . .
B10 B11 H11B 120.2 . .
B7 B11 H11B 122.4 . .
B6 B11 H11B 123.1 . .
Re2 B11 H11B 107.7 . .
O4' C11' Re2 174.3(4) . .
C8 B12 B10 106.1(3) . .
C8 B12 B11 106.4(3) . .
B10 B12 B11 61.4(3) . .
C8 B12 B9 59.8(2) . .
B10 B12 B9 59.8(3) . .
B11 B12 B9 109.6(3) . .
C8 B12 B7 59.0(2) . .
B10 B12 B7 110.6(3) . .
B11 B12 B7 61.3(2) . .
B9 B12 B7 109.9(3) . .
C8 B12 H12B 124.1 . .
B10 B12 H12B 121.3 . .
B11 B12 H12B 121.0 . .
B9 B12 H12B 120.7 . .
B7 B12 H12B 120.0 . .
O7' C12' Na1' 147.3(5) . 4_566

loop_
_geom_bond_atom_site_label_1
_geom_bond_atom_site_label_2
_geom_bond_distance
_geom_bond_site_symmetry_2
O1' C5' 1.377(5) .
O1' Na1' 2.522(5) 1_655
O1' H1'A 0.8400 .
C1 B4 1.684(6) .
C1 B3 1.699(6) .
C1 B5 1.719(6) .
C1 B6 1.724(7) .
C1 Re2 2.302(4) .
C1 H1 0.8486 .
Na1' O5' 2.298(6) .
Na1' O7' 2.309(7) .
Na1' C12' 2.393(8) 4_565
Na1' O6' 2.457(6) 4_566
Na1' O4' 2.472(5) .
Na1' O6' 2.477(5) .
Na1' O1' 2.522(5) 1_455
O2' C9' 1.144(5) .
C2' C7' 1.387(5) .
C2' C3' 1.396(5) .
C2' C8 1.502(5) .
Re2 C11' 1.901(4) .
Re2 C10' 1.917(4) .
Re2 C9' 1.933(4) .
Re2 B3 2.277(5) .
Re2 B6 2.322(4) .
Re2 B11 2.323(4) .
Re2 B7 2.339(4) .
B3 C8 1.723(5) .
B3 B7 1.783(6) .
B3 B4 1.801(6) .
B3 H3B 1.1200 .
O3' C10' 1.155(5) .
C3' C4' 1.378(6) .
C3' H3' 0.9500 .
O4' C11' 1.147(5) .
C4' C5' 1.379(6) .
C4' H4' 0.9500 .
B4 C8 1.704(6) .
B4 B9 1.754(7) .
B4 B5 1.766(7) .
B4 H4B 1.1200 .
B5 B6 1.772(7) .
B5 B9 1.774(7) .
B5 B10 1.776(8) .
B5 H5B 1.1200 .
O5' H5' 0.8400 .
C5' C6' 1.368(6) .
B6 B10 1.796(7) .
B6 B11 1.814(7) .
B6 H6B 1.1200 .
O6' Na1' 2.457(6) 4_565
C6' C7' 1.389(6) .
C6' H6' 0.9500 .
O7' C12' 1.718(9) .
B7 C8 1.724(6) .
B7 B12 1.779(6) .
B7 B11 1.810(6) .
B7 H7B 1.1200 .
C7' H7' 0.9500 .
C8 B12 1.718(6) .
C8 B9 1.740(5) .
O8' H8' 1.0899 .
B9 B10 1.756(7) .
B9 B12 1.772(7) .
B9 H9B 1.1200 .
B10 B12 1.752(7) .
B10 B11 1.799(7) .
B10 H10B 1.1200 .
B11 B12 1.771(7) .
B11 H11B 1.1200 .
B12 H12B 1.1200 .
C12' Na1' 2.393(8) 4_566

loop_
_geom_torsion_atom_site_label_1
_geom_torsion_atom_site_label_2
_geom_torsion_atom_site_label_3
_geom_torsion_atom_site_label_4
_geom_torsion
_geom_torsion_site_symmetry_1
_geom_torsion_site_symmetry_4
B4 C1 Re2 C11' -70.8(6) . .
B3 C1 Re2 C11' -95.5(5) . .
B5 C1 Re2 C11' 10.5(7) . .
B6 C1 Re2 C11' 33.1(5) . .
B4 C1 Re2 C10' 85.1(4) . .
B3 C1 Re2 C10' 60.4(2) . .
B5 C1 Re2 C10' 166.4(3) . .
B6 C1 Re2 C10' -171.0(2) . .
B4 C1 Re2 C9' 177.7(3) . .
B3 C1 Re2 C9' 153.0(2) . .
B5 C1 Re2 C9' -101.1(3) . .
B6 C1 Re2 C9' -78.4(2) . .
B4 C1 Re2 B3 24.7(3) . .
B5 C1 Re2 B3 105.9(4) . .
B6 C1 Re2 B3 128.6(3) . .
B4 C1 Re2 B6 -103.9(4) . .
B3 C1 Re2 B6 -128.6(3) . .
B5 C1 Re2 B6 -22.7(3) . .
B4 C1 Re2 B11 -62.9(3) . .
B3 C1 Re2 B11 -87.6(2) . .
B5 C1 Re2 B11 18.4(3) . .
B6 C1 Re2 B11 41.0(2) . .
B4 C1 Re2 B7 -15.4(3) . .
B3 C1 Re2 B7 -40.1(2) . .
B5 C1 Re2 B7 65.9(3) . .
B6 C1 Re2 B7 88.5(2) . .
B4 C1 B3 C8 -39.1(3) . .
B5 C1 B3 C8 -2.1(4) . .
B6 C1 B3 C8 66.7(4) . .
Re2 C1 B3 C8 119.3(3) . .
B4 C1 B3 B7 -99.9(3) . .
B5 C1 B3 B7 -62.9(4) . .
B6 C1 B3 B7 6.0(4) . .
Re2 C1 B3 B7 58.5(2) . .
B5 C1 B3 B4 37.0(3) . .
B6 C1 B3 B4 105.9(4) . .
Re2 C1 B3 B4 158.4(3) . .
B4 C1 B3 Re2 -158.4(3) . .
B5 C1 B3 Re2 -121.4(3) . .
B6 C1 B3 Re2 -52.5(3) . .
C11' Re2 B3 C1 151.1(2) . .
C10' Re2 B3 C1 -124.4(2) . .
C9' Re2 B3 C1 -38.4(3) . .
B6 Re2 B3 C1 33.7(2) . .
B11 Re2 B3 C1 81.0(2) . .
B7 Re2 B3 C1 119.4(3) . .
C11' Re2 B3 C8 60.1(4) . .
C10' Re2 B3 C8 144.7(3) . .
C9' Re2 B3 C8 -129.4(3) . .
C1 Re2 B3 C8 -91.0(3) . .
B6 Re2 B3 C8 -57.3(3) . .
B11 Re2 B3 C8 -10.0(3) . .
B7 Re2 B3 C8 28.5(2) . .
C11' Re2 B3 B7 31.6(3) . .
C10' Re2 B3 B7 116.2(2) . .
C9' Re2 B3 B7 -157.9(2) . .
C1 Re2 B3 B7 -119.4(3) . .
B6 Re2 B3 B7 -85.7(2) . .
B11 Re2 B3 B7 -38.5(2) . .
C11' Re2 B3 B4 129.5(3) . .
C10' Re2 B3 B4 -146.0(3) . .
C9' Re2 B3 B4 -60.0(4) . .
C1 Re2 B3 B4 -21.6(3) . .
B6 Re2 B3 B4 12.1(3) . .
B11 Re2 B3 B4 59.4(3) . .
B7 Re2 B3 B4 97.8(3) . .
C7' C2' C3' C4' -0.9(6) . .
C8 C2' C3' C4' -179.8(4) . .
O5' Na1' O4' C11' 68.3(5) . .
O7' Na1' O4' C11' -21.9(5) . .
C12' Na1' O4' C11' 30.3(5) 4_565 .
O6' Na1' O4' C11' -105.2(4) 4_566 .
O6' Na1' O4' C11' 158.3(7) . .
O1' Na1' O4' C11' 157.8(4) 1_455 .
C2' C3' C4' C5' -0.1(7) . .
B3 C1 B4 C8 39.9(3) . .
B5 C1 B4 C8 -102.4(3) . .
B6 C1 B4 C8 -65.9(4) . .
Re2 C1 B4 C8 14.6(4) . .
B3 C1 B4 B9 102.5(3) . .
B5 C1 B4 B9 -39.8(3) . .
B6 C1 B4 B9 -3.3(4) . .
Re2 C1 B4 B9 77.1(4) . .
B3 C1 B4 B5 142.3(3) . .
B6 C1 B4 B5 36.5(3) . .
Re2 C1 B4 B5 117.0(4) . .
B5 C1 B4 B3 -142.3(3) . .
B6 C1 B4 B3 -105.8(3) . .
Re2 C1 B4 B3 -25.3(3) . .
C8 B3 B4 C1 133.0(3) . .
B7 B3 B4 C1 100.0(3) . .
Re2 B3 B4 C1 24.1(3) . .
C1 B3 B4 C8 -133.0(3) . .
B7 B3 B4 C8 -33.0(3) . .
Re2 B3 B4 C8 -109.0(3) . .
C1 B3 B4 B9 -98.1(4) . .
C8 B3 B4 B9 35.0(3) . .
B7 B3 B4 B9 1.9(4) . .
Re2 B3 B4 B9 -74.0(4) . .
C1 B3 B4 B5 -33.8(3) . .
C8 B3 B4 B5 99.3(4) . .
B7 B3 B4 B5 66.2(4) . .
Re2 B3 B4 B5 -9.7(4) . .
B3 C1 B5 B4 -37.7(3) . .
B6 C1 B5 B4 -141.8(3) . .
Re2 C1 B5 B4 -117.8(3) . .
B4 C1 B5 B6 141.8(3) . .
B3 C1 B5 B6 104.1(4) . .
Re2 C1 B5 B6 24.0(3) . .
B4 C1 B5 B9 38.7(3) . .
B3 C1 B5 B9 1.1(5) . .
B6 C1 B5 B9 -103.0(4) . .
Re2 C1 B5 B9 -79.0(4) . .
B4 C1 B5 B10 100.2(4) . .
B3 C1 B5 B10 62.6(4) . .
B6 C1 B5 B10 -41.6(3) . .
Re2 C1 B5 B10 -17.5(5) . .
C8 B4 B5 C1 95.3(3) . .
B9 B4 B5 C1 135.1(3) . .
B3 B4 B5 C1 33.2(3) . .
C1 B4 B5 B6 -33.8(3) . .
C8 B4 B5 B6 61.5(4) . .
B9 B4 B5 B6 101.3(4) . .
B3 B4 B5 B6 -0.6(4) . .
C1 B4 B5 B9 -135.1(3) . .
C8 B4 B5 B9 -39.9(3) . .
B3 B4 B5 B9 -101.9(3) . .
C1 B4 B5 B10 -97.7(4) . .
C8 B4 B5 B10 -2.4(4) . .
B9 B4 B5 B10 37.5(3) . .
B3 B4 B5 B10 -64.5(4) . .
Na1' O1' C5' C6' 99.2(4) 1_655 .
Na1' O1' C5' C4' -79.7(4) 1_655 .
C3' C4' C5' C6' 1.1(7) . .
C3' C4' C5' O1' 179.9(4) . .
B4 C1 B6 B5 -36.8(3) . .
B3 C1 B6 B5 -107.7(4) . .
Re2 C1 B6 B5 -159.6(3) . .
B4 C1 B6 B10 4.0(4) . .
B3 C1 B6 B10 -66.9(4) . .
B5 C1 B6 B10 40.7(3) . .
Re2 C1 B6 B10 -118.8(3) . .
B4 C1 B6 B11 65.9(4) . .
B3 C1 B6 B11 -5.0(4) . .
B5 C1 B6 B11 102.6(3) . .
Re2 C1 B6 B11 -56.9(2) . .
B4 C1 B6 Re2 122.8(3) . .
B3 C1 B6 Re2 51.9(3) . .
B5 C1 B6 Re2 159.6(3) . .
B4 B5 B6 C1 33.2(3) . .
B9 B5 B6 C1 95.9(3) . .
B10 B5 B6 C1 132.8(3) . .
C1 B5 B6 B10 -132.8(3) . .
B4 B5 B6 B10 -99.6(4) . .
B9 B5 B6 B10 -36.9(3) . .
C1 B5 B6 B11 -96.6(3) . .
B4 B5 B6 B11 -63.3(4) . .
B9 B5 B6 B11 -0.7(4) . .
B10 B5 B6 B11 36.2(3) . .
C1 B5 B6 Re2 -22.6(3) . .
B4 B5 B6 Re2 10.6(5) . .
B9 B5 B6 Re2 73.3(4) . .
B10 B5 B6 Re2 110.2(4) . .
C11' Re2 B6 C1 -167.6(2) . .
C10' Re2 B6 C1 18.3(5) . .
C9' Re2 B6 C1 102.6(2) . .
B3 Re2 B6 C1 -33.6(2) . .
B11 Re2 B6 C1 -118.4(3) . .
B7 Re2 B6 C1 -80.2(2) . .
C11' Re2 B6 B5 -146.7(3) . .
C10' Re2 B6 B5 39.1(6) . .
C9' Re2 B6 B5 123.4(4) . .
B3 Re2 B6 B5 -12.7(3) . .
C1 Re2 B6 B5 20.9(3) . .
B11 Re2 B6 B5 -97.5(4) . .
B7 Re2 B6 B5 -59.3(3) . .
C11' Re2 B6 B10 -74.6(4) . .
C10' Re2 B6 B10 111.2(4) . .
C9' Re2 B6 B10 -164.5(4) . .
B3 Re2 B6 B10 59.4(3) . .
C1 Re2 B6 B10 92.9(4) . .
B11 Re2 B6 B10 -25.4(3) . .
B7 Re2 B6 B10 12.8(3) . .
C11' Re2 B6 B11 -49.2(3) . .
C10' Re2 B6 B11 136.7(3) . .
C9' Re2 B6 B11 -139.1(2) . .
B3 Re2 B6 B11 84.8(2) . .
C1 Re2 B6 B11 118.4(3) . .
B7 Re2 B6 B11 38.2(2) . .
O5' Na1' O6' Na1' -13.7(4) . 4_565
O7' Na1' O6' Na1' 79.2(3) . 4_565
C12' Na1' O6' Na1' 33.9(3) 4_565 4_565
O6' Na1' O6' Na1' 166.14(17) 4_566 4_565
O4' Na1' O6' Na1' -101.0(8) . 4_565
O1' Na1' O6' Na1' -100.4(3) 1_455 4_565
O1' C5' C6' C7' -179.9(4) . .
C4' C5' C6' C7' -1.1(7) . .
O5' Na1' O7' C12' -169.5(3) . .
C12' Na1' O7' C12' 144.2(3) 4_565 .
O6' Na1' O7' C12' -12.0(3) 4_566 .
O4' Na1' O7' C12' -89.1(3) . .
O6' Na1' O7' C12' 90.8(3) . .
O1' Na1' O7' C12' 91.9(10) 1_455 .
C1 B3 B7 C8 93.1(3) . .
B4 B3 B7 C8 32.6(3) . .
Re2 B3 B7 C8 151.6(2) . .
C1 B3 B7 B12 57.6(4) . .
C8 B3 B7 B12 -35.5(3) . .
B4 B3 B7 B12 -2.9(4) . .
Re2 B3 B7 B12 116.1(3) . .
C1 B3 B7 B11 -4.3(4) . .
C8 B3 B7 B11 -97.4(3) . .
B4 B3 B7 B11 -64.8(4) . .
Re2 B3 B7 B11 54.2(2) . .
C1 B3 B7 Re2 -58.5(2) . .
C8 B3 B7 Re2 -151.6(2) . .
B4 B3 B7 Re2 -119.0(3) . .
C11' Re2 B7 C8 174.5(3) . .
C10' Re2 B7 C8 -95.0(3) . .
C9' Re2 B7 C8 66.1(7) . .
B3 Re2 B7 C8 -27.5(2) . .
C1 Re2 B7 C8 11.1(3) . .
B6 Re2 B7 C8 56.1(3) . .
B11 Re2 B7 C8 94.5(3) . .
C11' Re2 B7 B12 106.3(3) . .
C10' Re2 B7 B12 -163.2(3) . .
C9' Re2 B7 B12 -2.1(8) . .
B3 Re2 B7 B12 -95.7(4) . .
C1 Re2 B7 B12 -57.1(3) . .
B6 Re2 B7 B12 -12.1(3) . .
B11 Re2 B7 B12 26.3(3) . .
C11' Re2 B7 B3 -158.0(2) . .
C10' Re2 B7 B3 -67.5(2) . .
C9' Re2 B7 B3 93.6(6) . .
C1 Re2 B7 B3 38.5(2) . .
B6 Re2 B7 B3 83.6(2) . .
B11 Re2 B7 B3 122.0(3) . .
C11' Re2 B7 B11 80.0(2) . .
C10' Re2 B7 B11 170.5(2) . .
C9' Re2 B7 B11 -28.4(7) . .
B3 Re2 B7 B11 -122.0(3) . .
C1 Re2 B7 B11 -83.5(2) . .
B6 Re2 B7 B11 -38.4(2) . .
C3' C2' C7' C6' 1.0(6) . .
C8 C2' C7' C6' 179.8(4) . .
C5' C6' C7' C2' 0.0(6) . .
C7' C2' C8 B4 -145.4(4) . .
C3' C2' C8 B4 33.4(5) . .
C7' C2' C8 B12 -3.5(5) . .
C3' C2' C8 B12 175.4(4) . .
C7' C2' C8 B3 141.7(4) . .
C3' C2' C8 B3 -39.5(5) . .
C7' C2' C8 B7 69.5(5) . .
C3' C2' C8 B7 -111.7(4) . .
C7' C2' C8 B9 -75.3(5) . .
C3' C2' C8 B9 103.5(4) . .
C1 B4 C8 C2' -149.6(3) . .
B9 B4 C8 C2' 108.5(4) . .
B5 B4 C8 C2' 148.5(3) . .
B3 B4 C8 C2' -110.0(4) . .
C1 B4 C8 B12 65.2(4) . .
B9 B4 C8 B12 -36.6(3) . .
B5 B4 C8 B12 3.3(4) . .
B3 B4 C8 B12 104.8(3) . .
C1 B4 C8 B3 -39.6(3) . .
B9 B4 C8 B3 -141.5(3) . .
B5 B4 C8 B3 -101.5(3) . .
C1 B4 C8 B7 -3.2(4) . .
B9 B4 C8 B7 -105.1(3) . .
B5 B4 C8 B7 -65.1(4) . .
B3 B4 C8 B7 36.4(3) . .
C1 B4 C8 B9 101.8(3) . .
B5 B4 C8 B9 39.9(3) . .
B3 B4 C8 B9 141.5(3) . .
C1 B3 C8 C2' 147.0(3) . .
B7 B3 C8 C2' -109.4(4) . .
B4 B3 C8 C2' 108.0(4) . .
Re2 B3 C8 C2' -140.7(3) . .
C1 B3 C8 B4 38.9(3) . .
B7 B3 C8 B4 142.6(3) . .
Re2 B3 C8 B4 111.2(3) . .
C1 B3 C8 B12 -65.1(4) . .
B7 B3 C8 B12 38.5(3) . .
B4 B3 C8 B12 -104.1(3) . .
Re2 B3 C8 B12 7.2(4) . .
C1 B3 C8 B7 -103.6(3) . .
B4 B3 C8 B7 -142.6(3) . .
Re2 B3 C8 B7 -31.3(3) . .
C1 B3 C8 B9 2.4(4) . .
B7 B3 C8 B9 106.0(3) . .
B4 B3 C8 B9 -36.5(3) . .
Re2 B3 C8 B9 74.7(4) . .
B12 B7 C8 C2' -111.6(4) . .
B3 B7 C8 C2' 109.0(4) . .
B11 B7 C8 C2' -150.6(3) . .
Re2 B7 C8 C2' 138.4(3) . .
B12 B7 C8 B4 102.6(3) . .
B3 B7 C8 B4 -36.8(3) . .
B11 B7 C8 B4 63.6(4) . .
Re2 B7 C8 B4 -7.4(4) . .
B3 B7 C8 B12 -139.4(3) . .
B11 B7 C8 B12 -39.0(3) . .
Re2 B7 C8 B12 -110.0(3) . .
B12 B7 C8 B3 139.4(3) . .
B11 B7 C8 B3 100.4(3) . .
Re2 B7 C8 B3 29.4(2) . .
B12 B7 C8 B9 34.5(3) . .
B3 B7 C8 B9 -104.9(3) . .
B11 B7 C8 B9 -4.5(4) . .
Re2 B7 C8 B9 -75.5(3) . .
C2' C8 B9 B4 -107.4(4) . .
B12 C8 B9 B4 141.0(3) . .
B3 C8 B9 B4 37.4(3) . .
B7 C8 B9 B4 106.2(3) . .
C2' C8 B9 B10 150.6(3) . .
B4 C8 B9 B10 -102.1(4) . .
B12 C8 B9 B10 38.9(3) . .
B3 C8 B9 B10 -64.7(4) . .
B7 C8 B9 B10 4.2(4) . .
C2' C8 B9 B12 111.6(4) . .
B4 C8 B9 B12 -141.0(3) . .
B3 C8 B9 B12 -103.6(3) . .
B7 C8 B9 B12 -34.7(3) . .
C2' C8 B9 B5 -146.7(3) . .
B4 C8 B9 B5 -39.3(3) . .
B12 C8 B9 B5 101.7(4) . .
B3 C8 B9 B5 -1.9(4) . .
B7 C8 B9 B5 67.0(4) . .
C1 B4 B9 C8 -95.8(3) . .
B5 B4 B9 C8 -135.2(3) . .
B3 B4 B9 C8 -34.3(3) . .
C1 B4 B9 B10 1.1(4) . .
C8 B4 B9 B10 96.9(3) . .
B5 B4 B9 B10 -38.3(3) . .
B3 B4 B9 B10 62.6(4) . .
C1 B4 B9 B12 -61.6(4) . .
C8 B4 B9 B12 34.2(3) . .
B5 B4 B9 B12 -101.0(4) . .
B3 B4 B9 B12 -0.1(4) . .
C1 B4 B9 B5 39.4(3) . .
C8 B4 B9 B5 135.2(3) . .
B3 B4 B9 B5 100.9(4) . .
C1 B5 B9 C8 0.5(4) . .
B4 B5 B9 C8 38.5(3) . .
B6 B5 B9 C8 -61.3(4) . .
B10 B5 B9 C8 -98.8(3) . .
C1 B5 B9 B4 -38.0(3) . .
B6 B5 B9 B4 -99.7(4) . .
B10 B5 B9 B4 -137.3(3) . .
C1 B5 B9 B10 99.3(4) . .
B4 B5 B9 B10 137.3(3) . .
B6 B5 B9 B10 37.6(3) . .
C1 B5 B9 B12 61.8(4) . .
B4 B5 B9 B12 99.7(3) . .
B6 B5 B9 B12 0.0(4) . .
B10 B5 B9 B12 -37.6(3) . .
C8 B9 B10 B12 -38.4(3) . .
B4 B9 B10 B12 -99.5(3) . .
B5 B9 B10 B12 -137.7(3) . .
C8 B9 B10 B5 99.2(3) . .
B4 B9 B10 B5 38.2(3) . .
B12 B9 B10 B5 137.7(3) . .
C8 B9 B10 B6 62.3(4) . .
B4 B9 B10 B6 1.2(4) . .
B12 B9 B10 B6 100.7(3) . .
B5 B9 B10 B6 -36.9(3) . .
C8 B9 B10 B11 -2.0(4) . .
B4 B9 B10 B11 -63.1(4) . .
B12 B9 B10 B11 36.4(3) . .
B5 B9 B10 B11 -101.2(4) . .
C1 B5 B10 B12 -59.5(4) . .
B4 B5 B10 B12 0.8(5) . .
B6 B5 B10 B12 -100.2(4) . .
B9 B5 B10 B12 38.3(3) . .
C1 B5 B10 B9 -97.7(3) . .
B4 B5 B10 B9 -37.5(3) . .
B6 B5 B10 B9 -138.5(3) . .
C1 B5 B10 B6 40.7(3) . .
B4 B5 B10 B6 101.0(4) . .
B9 B5 B10 B6 138.5(3) . .
C1 B5 B10 B11 4.0(4) . .
B4 B5 B10 B11 64.2(4) . .
B6 B5 B10 B11 -36.7(3) . .
B9 B5 B10 B11 101.7(4) . .
C1 B6 B10 B12 61.1(4) . .
B5 B6 B10 B12 101.4(4) . .
B11 B6 B10 B12 -38.1(3) . .
Re2 B6 B10 B12 -10.9(5) . .
C1 B6 B10 B9 -3.0(4) . .
B5 B6 B10 B9 37.3(3) . .
B11 B6 B10 B9 -102.2(3) . .
Re2 B6 B10 B9 -75.0(4) . .
C1 B6 B10 B5 -40.3(3) . .
B11 B6 B10 B5 -139.5(3) . .
Re2 B6 B10 B5 -112.3(4) . .
C1 B6 B10 B11 99.2(3) . .
B5 B6 B10 B11 139.5(3) . .
Re2 B6 B10 B11 27.2(3) . .
B9 B10 B11 B12 -36.8(3) . .
B5 B10 B11 B12 -100.9(4) . .
B6 B10 B11 B12 -137.2(3) . .
B12 B10 B11 B7 36.2(3) . .
B9 B10 B11 B7 -0.6(4) . .
B5 B10 B11 B7 -64.7(4) . .
B6 B10 B11 B7 -101.0(3) . .
B12 B10 B11 B6 137.2(3) . .
B9 B10 B11 B6 100.4(4) . .
B5 B10 B11 B6 36.2(3) . .
B12 B10 B11 Re2 110.0(3) . .
B9 B10 B11 Re2 73.2(4) . .
B5 B10 B11 Re2 9.1(5) . .
B6 B10 B11 Re2 -27.1(3) . .
C8 B7 B11 B12 38.8(3) . .
B3 B7 B11 B12 100.0(3) . .
Re2 B7 B11 B12 153.5(3) . .
C8 B7 B11 B10 2.9(4) . .
B12 B7 B11 B10 -35.9(3) . .
B3 B7 B11 B10 64.1(4) . .
Re2 B7 B11 B10 117.6(3) . .
C8 B7 B11 B6 -59.9(4) . .
B12 B7 B11 B6 -98.7(3) . .
B3 B7 B11 B6 1.3(4) . .
Re2 B7 B11 B6 54.8(3) . .
C8 B7 B11 Re2 -114.6(3) . .
B12 B7 B11 Re2 -153.5(3) . .
B3 B7 B11 Re2 -53.5(2) . .
C1 B6 B11 B12 -60.5(4) . .
B5 B6 B11 B12 1.1(4) . .
B10 B6 B11 B12 37.3(3) . .
Re2 B6 B11 B12 -117.7(3) . .
C1 B6 B11 B10 -97.8(4) . .
B5 B6 B11 B10 -36.2(3) . .
Re2 B6 B11 B10 -155.0(3) . .
C1 B6 B11 B7 2.1(4) . .
B5 B6 B11 B7 63.6(4) . .
B10 B6 B11 B7 99.8(3) . .
Re2 B6 B11 B7 -55.1(2) . .
C1 B6 B11 Re2 57.2(2) . .
B5 B6 B11 Re2 118.8(3) . .
B10 B6 B11 Re2 155.0(3) . .
C11' Re2 B11 B12 -126.4(3) . .
C10' Re2 B11 B12 -45.0(5) . .
C9' Re2 B11 B12 144.5(3) . .
B3 Re2 B11 B12 11.5(3) . .
C1 Re2 B11 B12 56.4(3) . .
B6 Re2 B11 B12 95.5(4) . .
B7 Re2 B11 B12 -26.8(3) . .
C11' Re2 B11 B10 163.4(3) . .
C10' Re2 B11 B10 -115.2(4) . .
C9' Re2 B11 B10 74.3(4) . .
B3 Re2 B11 B10 -58.7(3) . .
C1 Re2 B11 B10 -13.8(3) . .
B6 Re2 B11 B10 25.3(3) . .
B7 Re2 B11 B10 -97.0(4) . .
C11' Re2 B11 B7 -99.5(2) . .
C10' Re2 B11 B7 -18.2(4) . .
C9' Re2 B11 B7 171.3(2) . .
B3 Re2 B11 B7 38.3(2) . .
C1 Re2 B11 B7 83.2(2) . .
B6 Re2 B11 B7 122.3(3) . .
C11' Re2 B11 B6 138.1(2) . .
C10' Re2 B11 B6 -140.5(3) . .
C9' Re2 B11 B6 49.0(3) . .
B3 Re2 B11 B6 -84.1(2) . .
C1 Re2 B11 B6 -39.2(2) . .
B7 Re2 B11 B6 -122.3(3) . .
C2' C8 B12 B10 -146.6(3) . .
B4 C8 B12 B10 -2.8(4) . .
B3 C8 B12 B10 66.2(4) . .
B7 C8 B12 B10 104.8(3) . .
B9 C8 B12 B10 -39.3(3) . .
C2' C8 B12 B11 149.1(3) . .
B4 C8 B12 B11 -67.1(4) . .
B3 C8 B12 B11 2.0(4) . .
B7 C8 B12 B11 40.5(3) . .
B9 C8 B12 B11 -103.5(3) . .
C2' C8 B12 B9 -107.4(4) . .
B4 C8 B12 B9 36.5(3) . .
B3 C8 B12 B9 105.5(3) . .
B7 C8 B12 B9 144.0(3) . .
C2' C8 B12 B7 108.6(4) . .
B4 C8 B12 B7 -107.6(3) . .
B3 C8 B12 B7 -38.5(3) . .
B9 C8 B12 B7 -144.0(3) . .
B9 B10 B12 C8 39.3(3) . .
B5 B10 B12 C8 1.2(4) . .
B6 B10 B12 C8 -61.8(4) . .
B11 B10 B12 C8 -100.2(3) . .
B9 B10 B12 B11 139.5(3) . .
B5 B10 B12 B11 101.4(4) . .
B6 B10 B12 B11 38.5(3) . .
B5 B10 B12 B9 -38.1(3) . .
B6 B10 B12 B9 -101.0(4) . .
B11 B10 B12 B9 -139.5(3) . .
B9 B10 B12 B7 101.6(4) . .
B5 B10 B12 B7 63.6(4) . .
B6 B10 B12 B7 0.6(5) . .
B11 B10 B12 B7 -37.9(3) . .
B10 B11 B12 C8 99.7(3) . .
B7 B11 B12 C8 -39.4(3) . .
B6 B11 B12 C8 62.1(4) . .
Re2 B11 B12 C8 -10.5(4) . .
B7 B11 B12 B10 -139.1(3) . .
B6 B11 B12 B10 -37.6(3) . .
Re2 B11 B12 B10 -110.2(3) . .
B10 B11 B12 B9 36.6(3) . .
B7 B11 B12 B9 -102.5(3) . .
B6 B11 B12 B9 -1.1(4) . .
Re2 B11 B12 B9 -73.6(4) . .
B10 B11 B12 B7 139.1(3) . .
B6 B11 B12 B7 101.5(3) . .
Re2 B11 B12 B7 28.9(3) . .
B4 B9 B12 C8 -34.1(3) . .
B10 B9 B12 C8 -135.3(3) . .
B5 B9 B12 C8 -97.3(3) . .
C8 B9 B12 B10 135.3(3) . .
B4 B9 B12 B10 101.2(4) . .
B5 B9 B12 B10 37.9(3) . .
C8 B9 B12 B11 98.0(3) . .
B4 B9 B12 B11 63.9(4) . .
B10 B9 B12 B11 -37.3(3) . .
B5 B9 B12 B11 0.7(4) . .
C8 B9 B12 B7 32.4(3) . .
B4 B9 B12 B7 -1.7(4) . .
B10 B9 B12 B7 -102.9(4) . .
B5 B9 B12 B7 -65.0(4) . .
B3 B7 B12 C8 35.5(3) . .
B11 B7 B12 C8 134.7(3) . .
Re2 B7 B12 C8 106.4(3) . .
C8 B7 B12 B10 -96.9(4) . .
B3 B7 B12 B10 -61.3(4) . .
B11 B7 B12 B10 37.9(3) . .
Re2 B7 B12 B10 9.6(4) . .
C8 B7 B12 B11 -134.7(3) . .
B3 B7 B12 B11 -99.2(3) . .
Re2 B7 B12 B11 -28.3(3) . .
C8 B7 B12 B9 -32.7(3) . .
B3 B7 B12 B9 2.9(4) . .
B11 B7 B12 B9 102.1(4) . .
Re2 B7 B12 B9 73.7(4) . .
Na1' O7' C12' Na1' -17.0(8) . 4_566
